data_4114940
loop_
_publ_author_name
'Yoshiaki Nishibayashi'
'Youichi Inada'
'Masanobu Hidai'
'Sakae Uemura'

_publ_section_title
;
 Ruthenium-Catalyzed Cycloaddition of Propargylic Alcohols with Phenol
 Derivatives via Allenylidene Intermediates: Catalytic Use of the
 Allenylidene Ligand as the C3 Unit
;
_journal_name_full 'Journal of the American Chemical Society'
_journal_page_first 7900
_journal_page_last 7901
_journal_paper_doi 10.1021/ja026168x
_journal_volume 124
_journal_year 2002
_chemical_formula_moiety 'C17 H16 O3 '
_chemical_formula_sum 'C17 H16 O3'
_chemical_formula_weight 268.31
_space_group_IT_number 14
_symmetry_cell_setting monoclinic
_symmetry_Int_Tables_number 14
_symmetry_space_group_name_Hall '-P 2yn'
_symmetry_space_group_name_H-M 'P 1 21/n 1'
_cell_angle_alpha 90
_cell_angle_beta 94.707(3)
_cell_angle_gamma 90
_cell_formula_units_Z 4
_cell_length_a 11.2616(4)
_cell_length_b 5.7722(1)
_cell_length_c 20.9491(3)
_cell_measurement_reflns_used 10035
_cell_measurement_temperature 296.1
_cell_measurement_theta_max 27.5
_cell_measurement_theta_min 1.0
_cell_volume 1357.19(6)
_computing_cell_refinement PROCESS-AUTO
_computing_data_collection PROCESS-AUTO
_computing_data_reduction CrystalStructure
_computing_publication_material 'CrystalStructure Ver. 2.00'
_computing_structure_refinement CRYSTALS
_computing_structure_solution SIR92
_diffrn_detector_area_resol_mean 10.00
_diffrn_measured_fraction_theta_full 0.9996
_diffrn_measured_fraction_theta_max 0.9980
_diffrn_measurement_device_type 'Rigaku RAXIS-RAPID'
_diffrn_measurement_method \w
_diffrn_radiation_type 'Mo K\a'
_diffrn_radiation_wavelength 0.7107
_diffrn_reflns_av_R_equivalents 0.032
_diffrn_reflns_limit_h_max 14
_diffrn_reflns_limit_h_min -14
_diffrn_reflns_limit_k_max 7
_diffrn_reflns_limit_k_min -7
_diffrn_reflns_limit_l_max 26
_diffrn_reflns_limit_l_min -27
_diffrn_reflns_number 12744
_diffrn_reflns_theta_full 25.00
_diffrn_reflns_theta_max 27.48
_exptl_absorpt_coefficient_mu 0.089
_exptl_absorpt_correction_T_max 0.991
_exptl_absorpt_correction_T_min 0.815
_exptl_absorpt_correction_type multi-scan
_exptl_absorpt_process_details
;
    Higashi, T. (1995). Program for Absorption Correction.
    Rigaku Corporation, Tokyo, Japan.
;
_exptl_crystal_colour colorless
_exptl_crystal_density_diffrn 1.313
_exptl_crystal_description unknown
_exptl_crystal_size_max 0.10
_exptl_crystal_size_mid 0.10
_exptl_crystal_size_min 0.10
_refine_diff_density_max 0.17
_refine_diff_density_min -0.16
_refine_ls_extinction_method none
_refine_ls_goodness_of_fit_ref 1.577
_refine_ls_hydrogen_treatment refall
_refine_ls_number_parameters 197
_refine_ls_number_reflns 1719
_refine_ls_R_factor_gt 0.0370
_refine_ls_shift/su_max 0.0000
_refine_ls_structure_factor_coef F
_refine_ls_weighting_details 'w = 1.0'
_refine_ls_weighting_scheme unit
_refine_ls_wR_factor_ref 0.0360
_reflns_number_gt 1719
_reflns_number_total 3418
_reflns_threshold_expression F^2^>2.0\s(F^2^)
_cod_data_source_file ja026168x_s3.cif
_cod_data_source_block '_trial____________________'
_cod_original_cell_volume 1357.19(5)
_cod_original_formula_sum 'C17 H16 O3 '
_cod_database_code 4114940

loop_
_symmetry_equiv_pos_as_xyz
x,y,z
-x,-y,-z
-x+1/2,y+1/2,-z+1/2
x+1/2,-y+1/2,z+1/2

loop_
_atom_site_label
_atom_site_type_symbol
_atom_site_fract_x
_atom_site_fract_y
_atom_site_fract_z
_atom_site_U_iso_or_equiv
_atom_site_adp_type
_atom_site_occupancy
_atom_site_symmetry_multiplicity
_atom_site_calc_flag
O2 O 0.5172(1) -0.0800(3) 0.09515(7) 0.0517(5) Uani 1.00 1 d
O3 O 0.8801(1) 0.3382(3) 0.12494(8) 0.0600(5) Uani 1.00 1 d
O1 O 0.5507(1) 0.5485(3) 0.24134(8) 0.0625(6) Uani 1.00 1 d
C1 C 0.4397(2) 0.4943(5) 0.2605(1) 0.0578(8) Uani 1.00 1 d
C2 C 0.3703(2) 0.3317(5) 0.2359(1) 0.0516(7) Uani 1.00 1 d
C3 C 0.4001(2) 0.1844(4) 0.18001(9) 0.0427(6) Uani 1.00 1 d
C4 C 0.5285(2) 0.2300(4) 0.1665(1) 0.0415(6) Uani 1.00 1 d
C5 C 0.5859(2) 0.0917(4) 0.1232(1) 0.0421(6) Uani 1.00 1 d
C6 C 0.7030(2) 0.1316(4) 0.1105(1) 0.0462(7) Uani 1.00 1 d
C7 C 0.7653(2) 0.3117(5) 0.1416(1) 0.0475(7) Uani 1.00 1 d
C8 C 0.7134(2) 0.4499(5) 0.1851(1) 0.0507(7) Uani 1.00 1 d
C9 C 0.5948(2) 0.4037(4) 0.1964(1) 0.0460(6) Uani 1.00 1 d
C10 C 0.3110(2) 0.2299(4) 0.1227(1) 0.0411(6) Uani 1.00 1 d
C11 C 0.2281(2) 0.0641(5) 0.1019(1) 0.0512(7) Uani 1.00 1 d
C12 C 0.1451(2) 0.1070(5) 0.0514(1) 0.0647(9) Uani 1.00 1 d
C13 C 0.1439(2) 0.3173(6) 0.0199(1) 0.0631(9) Uani 1.00 1 d
C14 C 0.2259(2) 0.4840(5) 0.0401(1) 0.0606(8) Uani 1.00 1 d
C15 C 0.3090(2) 0.4425(5) 0.0915(1) 0.0516(7) Uani 1.00 1 d
C16 C 0.5686(2) -0.2206(5) 0.0485(1) 0.0576(8) Uani 1.00 1 d
C17 C 0.9489(2) 0.5177(5) 0.1561(1) 0.0659(9) Uani 1.00 1 d
H1 H 0.4172(2) 0.6080(5) 0.2953(1) 0.070(1) Uiso 1.00 1 c
H2 H 0.2881(2) 0.2937(5) 0.2509(1) 0.062(1) Uiso 1.00 1 c
H3 H 0.3942(2) 0.0003(4) 0.19069(9) 0.051(1) Uiso 1.00 1 c
H4 H 0.7475(2) 0.0185(4) 0.0804(1) 0.056(1) Uiso 1.00 1 c
H5 H 0.7628(2) 0.5807(5) 0.2097(1) 0.061(1) Uiso 1.00 1 c
H6 H 0.2287(2) -0.1075(5) 0.1224(1) 0.062(1) Uiso 1.00 1 c
H7 H 0.0841(2) -0.0172(5) 0.0348(1) 0.077(1) Uiso 1.00 1 c
H8 H 0.0782(2) 0.3539(6) -0.0174(1) 0.075(1) Uiso 1.00 1 c
H9 H 0.2296(2) 0.6374(5) 0.0154(1) 0.073(1) Uiso 1.00 1 c
H10 H 0.3688(2) 0.5668(5) 0.1095(1) 0.062(1) Uiso 1.00 1 c
H11 H 0.5996(2) -0.1198(5) 0.0138(1) 0.070(1) Uiso 1.00 1 c
H12 H 0.6376(2) -0.3118(5) 0.0698(1) 0.070(1) Uiso 1.00 1 c
H13 H 0.5026(2) -0.3208(5) 0.0298(1) 0.070(1) Uiso 1.00 1 c
H14 H 1.0335(2) 0.4960(5) 0.1391(1) 0.079(1) Uiso 1.00 1 c
H15 H 0.9115(2) 0.6810(5) 0.1451(1) 0.079(1) Uiso 1.00 1 c
H16 H 0.9545(2) 0.4960(5) 0.2031(1) 0.079(1) Uiso 1.00 1 c

loop_
_atom_site_aniso_label
_atom_site_aniso_U_11
_atom_site_aniso_U_22
_atom_site_aniso_U_33
_atom_site_aniso_U_12
_atom_site_aniso_U_13
_atom_site_aniso_U_23
O2 0.0488(9) 0.052(1) 0.0550(9) -0.0033(8) 0.0116(7) -0.0154(9)
O3 0.0407(9) 0.081(1) 0.060(1) -0.008(1) 0.0096(7) -0.008(1)
O1 0.053(1) 0.072(1) 0.064(1) -0.008(1) 0.0149(8) -0.028(1)
C1 0.052(1) 0.071(2) 0.052(1) 0.003(1) 0.012(1) -0.016(1)
C2 0.040(1) 0.070(2) 0.045(1) 0.001(1) 0.009(1) -0.007(1)
C3 0.040(1) 0.048(1) 0.041(1) 0.001(1) 0.0066(9) -0.002(1)
C4 0.039(1) 0.048(1) 0.038(1) 0.002(1) 0.0036(9) -0.000(1)
C5 0.044(1) 0.044(1) 0.039(1) 0.002(1) 0.002(1) -0.001(1)
C6 0.040(1) 0.055(2) 0.044(1) 0.005(1) 0.007(1) -0.004(1)
C7 0.036(1) 0.062(2) 0.044(1) -0.000(1) 0.004(1) 0.003(1)
C8 0.042(1) 0.061(2) 0.048(1) -0.004(1) 0.001(1) -0.008(1)
C9 0.044(1) 0.054(1) 0.040(1) 0.003(1) 0.006(1) -0.008(1)
C10 0.036(1) 0.047(1) 0.041(1) 0.003(1) 0.0104(9) -0.004(1)
C11 0.048(1) 0.050(2) 0.056(1) -0.004(1) 0.004(1) -0.003(1)
C12 0.049(1) 0.074(2) 0.069(2) -0.005(1) -0.008(1) -0.013(2)
C13 0.052(2) 0.083(2) 0.053(2) 0.017(2) -0.005(1) -0.009(2)
C14 0.069(2) 0.060(2) 0.054(1) 0.016(2) 0.011(1) 0.010(1)
C15 0.051(1) 0.049(2) 0.055(1) -0.001(1) 0.006(1) -0.001(1)
C16 0.063(2) 0.055(2) 0.057(1) -0.001(1) 0.013(1) -0.016(1)
C17 0.046(1) 0.086(2) 0.066(2) -0.014(2) 0.007(1) -0.002(2)

loop_
_atom_type_symbol
_atom_type_description
_atom_type_scat_dispersion_real
_atom_type_scat_dispersion_imag
_atom_type_scat_source
C C 0.006 0.003
;
International Tables for Crystallography
(1992, Vol. C, Tables 4.2.6.8 and 6.1.1.4)
;
H H 0.000 0.000
;
International Tables for Crystallography
(1992, Vol. C, Table 6.1.1.4)
;
O O 0.017 0.010
;
International Tables for Crystallography
(1992, Vol. C, Tables 4.2.6.8 and 6.1.1.4)
;

loop_
_geom_angle_atom_site_label_1
_geom_angle_atom_site_label_2
_geom_angle_atom_site_label_3
_geom_angle
_geom_angle_publ_flag
C5 O2 C16 117.42(17) yes
C7 O3 C17 116.95(19) yes
C1 O1 C9 116.45(19) yes
O1 C1 C2 125.3(2) yes
O1 C1 H1 110.06(13) no
C2 C1 H1 124.52(14) no
C1 C2 C3 123.4(2) yes
C1 C2 H2 124.13(14) no
C3 C2 H2 112.43(12) no
C2 C3 C4 108.81(19) yes
C2 C3 C10 109.95(18) yes
C4 C3 C10 113.51(17) yes
C2 C3 H3 111.72(13) no
C4 C3 H3 106.37(13) no
C10 C3 H3 106.46(13) no
C3 C4 C5 121.1(2) yes
C3 C4 C9 122.2(2) yes
C5 C4 C9 116.65(19) yes
O2 C5 C4 114.66(19) yes
O2 C5 C6 123.7(2) yes
C4 C5 C6 121.6(2) yes
C5 C6 C7 119.1(2) yes
C5 C6 H4 120.96(14) no
C7 C6 H4 119.71(13) no
O3 C7 C6 114.4(2) yes
O3 C7 C8 124.3(2) yes
C6 C7 C8 121.3(2) yes
C7 C8 C9 117.7(2) yes
C7 C8 H5 120.32(14) no
C9 C8 H5 121.96(14) no
O1 C9 C4 122.8(2) yes
O1 C9 C8 113.7(2) yes
C4 C9 C8 123.6(2) yes
C3 C10 C11 120.9(2) yes
C3 C10 C15 120.5(2) yes
C11 C10 C15 118.6(2) yes
C10 C11 C12 121.1(2) yes
C10 C11 H6 121.88(14) no
C12 C11 H6 116.91(17) no
C11 C12 C13 120.3(3) yes
C11 C12 H7 121.74(17) no
C13 C12 H7 117.89(16) no
C12 C13 C14 119.2(2) yes
C12 C13 H8 120.66(16) no
C14 C13 H8 120.02(16) no
C13 C14 C15 120.6(3) yes
C13 C14 H9 120.23(16) no
C15 C14 H9 119.04(17) no
C10 C15 C14 120.1(2) yes
C10 C15 H10 117.23(14) no
C14 C15 H10 122.65(17) no
O2 C16 H11 110.31(13) no
O2 C16 H12 109.55(13) no
H11 C16 H12 108.490 no
O2 C16 H13 105.53(12) no
H11 C16 H13 109.808 no
H12 C16 H13 113.135 no
O3 C17 H14 103.46(12) no
O3 C17 H15 111.10(14) no
H14 C17 H15 112.976 no
O3 C17 H16 110.69(13) no
H14 C17 H16 109.622 no
H15 C17 H16 108.924 no

loop_
_geom_bond_atom_site_label_1
_geom_bond_atom_site_label_2
_geom_bond_distance
_geom_bond_publ_flag
O2 C5 1.360(3) yes
O2 C16 1.429(3) yes
O3 C7 1.374(2) yes
O3 C17 1.420(3) yes
O1 C1 1.380(3) yes
O1 C9 1.381(3) yes
C1 C2 1.301(3) yes
C1 H1 1.029 no
C2 C3 1.506(3) yes
C2 H2 1.025 no
C3 C4 1.519(3) yes
C3 C10 1.523(3) yes
C3 H3 1.089 no
C4 C5 1.406(3) yes
C4 C9 1.370(3) yes
C5 C6 1.387(3) yes
C6 C7 1.387(3) yes
C6 H4 1.060 no
C7 C8 1.376(3) yes
C8 C9 1.401(3) yes
C8 H5 1.048 no
C10 C11 1.382(3) yes
C10 C15 1.389(3) yes
C11 C12 1.375(3) yes
C11 H6 1.079 no
C12 C13 1.382(4) yes
C12 H7 1.034 no
C13 C14 1.375(4) yes
C13 H8 1.053 no
C14 C15 1.390(3) yes
C14 H9 1.028 no
C15 H10 1.034 no
C16 H11 1.016 no
C16 H12 1.011 no
C16 H13 0.997 no
C17 H14 1.052 no
C17 H15 1.050 no
C17 H16 0.989 no

loop_
_geom_contact_atom_site_label_1
_geom_contact_atom_site_label_2
_geom_contact_site_symmetry_2
_geom_contact_distance
_geom_contact_publ_flag
O2 C3 . 2.759(3) yes
O2 C4 . 2.329(3) yes
O2 C5 . 1.360(3) yes
O2 C6 . 2.422(3) yes
O2 C9 . 3.572(3) yes
O2 C10 . 3.024(3) yes
O2 C11 . 3.374(3) yes
O2 C16 . 1.429(3) yes
O2 C16 2_655 3.539(3) yes
O2 H3 . 2.568(2) no
O2 H4 . 2.697(3) no
O2 H6 . 3.348(3) no
O2 H10 1_545 2.668(3) no
O2 H11 . 2.020(3) no
O2 H11 2_655 2.788(3) no
O2 H12 . 2.007(3) no
O2 H13 . 1.949(3) no
O2 H13 2_655 3.486(3) no
O3 O1 3_645 3.301(2) yes
O3 C6 . 2.321(3) yes
O3 C7 . 1.374(2) yes
O3 C8 . 2.432(3) yes
O3 C17 . 1.420(3) yes
O3 H1 3_645 3.024(3) no
O3 H4 . 2.505(3) no
O3 H5 . 2.690(3) no
O3 H8 2_665 2.937(3) no
O3 H9 2_665 3.097(3) no
O3 H12 1_565 3.515(3) no
O3 H14 . 1.955(3) no
O3 H15 . 2.048(3) no
O3 H16 . 1.997(3) no
O1 C1 . 1.380(3) yes
O1 C2 . 2.382(3) yes
O1 C3 . 2.931(3) yes
O1 C4 . 2.416(3) yes
O1 C7 . 3.592(3) yes
O1 C7 3_655 3.431(3) yes
O1 C8 . 2.329(3) yes
O1 C9 . 1.381(3) yes
O1 C17 3_655 3.457(3) yes
O1 H1 . 1.984(3) no
O1 H2 . 3.324(3) no
O1 H3 1_565 3.275(3) no
O1 H5 . 2.538(3) no
O1 H5 3_645 3.521(3) no
O1 H10 . 3.303(3) no
O1 H15 3_645 3.190(3) no
O1 H16 3_645 3.397(4) no
O1 H16 3_655 2.835(4) no
C1 C2 . 1.301(3) yes
C1 C3 . 2.473(3) yes
C1 C4 . 2.743(3) yes
C1 C8 . 3.586(3) yes
C1 C9 . 2.347(3) yes
C1 C10 . 3.475(3) yes
C1 C11 3_555 3.598(3) yes
C1 C17 3_645 3.441(4) yes
C1 H1 . 1.029 no
C1 H2 . 2.059(3) no
C1 H2 3_555 3.086(4) no
C1 H3 . 3.226(4) no
C1 H3 1_565 3.287(4) no
C1 H6 3_555 3.276(3) no
C1 H10 . 3.225(3) no
C1 H14 3_645 3.562(4) no
C1 H14 3_655 3.578(4) no
C1 H15 3_645 3.074(4) no
C1 H16 3_645 3.182(4) no
C1 H16 3_655 3.200(4) no
C2 C3 . 1.506(3) yes
C2 C4 . 2.460(3) yes
C2 C9 . 2.756(3) yes
C2 C10 . 2.481(3) yes
C2 C11 . 3.477(3) yes
C2 C15 . 3.112(3) yes
C2 C17 3_645 3.435(3) yes
C2 H1 . 2.066(3) no
C2 H1 3_545 3.497(3) no
C2 H2 . 1.025 no
C2 H2 3_555 3.233(2) no
C2 H3 . 2.161(3) no
C2 H3 3_555 3.597(3) no
C2 H6 3_555 3.276(3) no
C2 H10 . 2.975(3) no
C2 H14 3_645 3.365(4) no
C2 H15 3_645 3.465(3) no
C2 H16 3_645 2.978(4) no
C3 C4 . 1.519(3) yes
C3 C5 . 2.548(3) yes
C3 C9 . 2.532(3) yes
C3 C10 . 1.523(3) yes
C3 C11 . 2.528(3) yes
C3 C15 . 2.529(3) yes
C3 H1 . 3.432(3) no
C3 H2 . 2.121(3) no
C3 H2 3_545 3.489(3) no
C3 H3 . 1.089 no
C3 H6 . 2.764(3) no
C3 H10 . 2.664(3) no
C3 H16 3_645 3.033(3) no
C4 C5 . 1.406(3) yes
C4 C6 . 2.438(3) yes
C4 C7 . 2.799(3) yes
C4 C8 . 2.442(3) yes
C4 C9 . 1.370(3) yes
C4 C10 . 2.544(3) yes
C4 C15 . 3.074(3) yes
C4 H2 . 3.372(3) no
C4 H3 . 2.104(3) no
C4 H4 . 3.399(3) no
C4 H5 . 3.389(3) no
C4 H5 3_645 3.463(3) no
C4 H10 . 2.845(3) no
C4 H16 3_645 3.039(3) no
C5 C6 . 1.387(3) yes
C5 C7 . 2.391(3) yes
C5 C8 . 2.777(3) yes
C5 C9 . 2.363(3) yes
C5 C10 . 3.196(3) yes
C5 C16 . 2.384(3) yes
C5 H3 . 2.728(3) no
C5 H4 . 2.135(3) no
C5 H11 . 2.612(3) no
C5 H11 2_655 3.411(3) no
C5 H12 . 2.668(3) no
C5 H13 . 3.174(3) no
C5 H13 2_655 3.533(3) no
C6 C7 . 1.387(3) yes
C6 C8 . 2.409(3) yes
C6 C9 . 2.748(3) yes
C6 C16 . 2.790(3) yes
C6 H4 . 1.060 no
C6 H5 . 3.356(3) no
C6 H9 2_665 3.104(3) no
C6 H11 . 2.679(3) no
C6 H12 . 2.778(4) no
C6 H12 1_565 3.390(4) no
C6 H15 1_545 3.539(4) no
C7 C8 . 1.376(3) yes
C7 C9 . 2.376(3) yes
C7 C17 . 2.382(3) yes
C7 H4 . 2.123(3) no
C7 H5 . 2.109(3) no
C7 H5 3_645 3.427(3) no
C7 H9 2_665 3.308(3) no
C7 H12 1_565 2.951(4) no
C7 H14 . 3.207(3) no
C7 H15 . 2.691(4) no
C7 H16 . 2.623(3) no
C8 C9 . 1.401(3) yes
C8 C17 . 2.796(3) yes
C8 H4 . 3.360(3) no
C8 H5 . 1.048 no
C8 H5 3_645 3.063(3) no
C8 H12 1_565 2.849(4) no
C8 H15 . 2.787(3) no
C8 H16 . 2.724(3) no
C9 C10 . 3.577(3) yes
C9 H1 . 3.220(3) no
C9 H3 . 3.240(3) no
C9 H5 . 2.148(3) no
C9 H5 3_645 3.066(3) no
C9 H10 . 3.150(3) no
C9 H12 1_565 3.190(3) no
C9 H15 3_645 3.567(3) no
C9 H16 3_645 3.236(4) no
C10 C11 . 1.382(3) yes
C10 C12 . 2.401(3) yes
C10 C13 . 2.787(3) yes
C10 C14 . 2.407(3) yes
C10 C15 . 1.389(3) yes
C10 H1 3_545 3.283(3) no
C10 H2 . 2.744(3) no
C10 H3 . 2.108(3) no
C10 H6 . 2.156(3) no
C10 H7 . 3.345(3) no
C10 H9 . 3.329(3) no
C10 H10 . 2.077(3) no
C10 H11 2_655 3.172(3) no
C10 H14 1_455 3.524(3) no
C11 C12 . 1.375(3) yes
C11 C13 . 2.391(4) yes
C11 C14 1_545 3.590(4) yes
C11 C14 . 2.747(4) yes
C11 C15 . 2.383(4) yes
C11 H1 3_545 2.821(3) no
C11 H2 . 3.407(3) no
C11 H2 3_545 3.475(3) no
C11 H3 . 2.554(3) no
C11 H6 . 1.079 no
C11 H7 . 2.111(3) no
C11 H8 . 3.347(4) no
C11 H9 1_545 3.059(4) no
C11 H10 1_545 3.276(3) no
C11 H10 . 3.304(4) no
C11 H11 2_655 3.242(3) no
C11 H14 1_455 3.450(4) no
C12 C13 . 1.382(4) yes
C12 C14 . 2.378(4) yes
C12 C15 . 2.758(4) yes
C12 H1 3_545 3.341(4) no
C12 H4 2_655 3.189(3) no
C12 H6 . 2.097(4) no
C12 H7 . 1.034 no
C12 H7 2_555 3.070(5) no
C12 H8 . 2.122(4) no
C12 H9 1_545 2.990(4) no
C12 H9 . 3.312(4) no
C12 H11 2_655 3.284(4) no
C12 H14 1_455 3.220(4) no
C13 C14 . 1.375(4) yes
C13 C15 . 2.402(4) yes
C13 H4 2_655 3.178(3) no
C13 H6 . 3.345(4) no
C13 H7 . 2.077(4) no
C13 H7 2_555 3.228(4) no
C13 H8 . 1.053 no
C13 H8 2_565 3.136(5) no
C13 H9 . 2.090(4) no
C13 H10 . 3.351(4) no
C13 H11 2_655 3.237(3) no
C13 H12 2_655 3.217(3) no
C13 H14 1_455 3.058(4) no
C13 H15 2_665 3.463(4) no
C14 C15 . 1.390(3) yes
C14 C16 2_655 3.437(3) yes
C14 H6 1_565 2.920(4) no
C14 H7 . 3.302(4) no
C14 H7 1_565 3.290(4) no
C14 H8 . 2.109(3) no
C14 H8 2_565 3.544(4) no
C14 H9 . 1.028 no
C14 H10 . 2.133(3) no
C14 H11 2_655 3.149(3) no
C14 H12 2_655 3.037(3) no
C14 H13 1_565 3.338(4) no
C14 H14 1_455 3.121(3) no
C15 C16 2_655 3.579(3) yes
C15 H2 . 3.473(3) no
C15 H3 . 3.380(3) no
C15 H6 . 3.377(4) no
C15 H6 1_565 2.842(4) no
C15 H8 . 3.354(3) no
C15 H9 . 2.091(3) no
C15 H10 . 1.034 no
C15 H11 2_655 3.125(3) no
C15 H12 2_655 3.561(3) no
C15 H13 1_565 2.960(3) no
C15 H13 2_655 3.513(3) no
C15 H14 1_455 3.349(3) no
C16 C16 2_655 3.534(5) yes
C16 H4 . 2.488(3) no
C16 H10 1_545 2.944(3) no
C16 H11 . 1.016 no
C16 H11 2_655 2.957(5) no
C16 H12 . 1.011 no
C16 H13 . 0.997 no
C16 H13 2_645 3.182(5) no
C16 H13 2_655 3.589(5) no
C17 H1 3_645 2.941(4) no
C17 H3 3_655 3.536(3) no
C17 H5 . 2.483(3) no
C17 H8 2_665 2.990(4) no
C17 H14 . 1.052 no
C17 H15 . 1.050 no
C17 H16 . 0.989 no
H1 H2 . 2.460(3) no
H1 H2 3_555 2.658(4) no
H1 H3 1_565 3.148(4) no
H1 H3 3_555 3.597(3) no
H1 H6 3_555 2.772(3) no
H1 H14 3_655 2.662(4) no
H1 H15 3_645 3.310(4) no
H1 H16 3_655 2.664(4) no
H2 H2 3_545 3.0103(13) no
H2 H2 3_555 3.0103(13) no
H2 H3 . 2.476(3) no
H2 H3 3_555 2.748(3) no
H2 H6 . 3.572(3) no
H2 H6 3_555 2.738(3) no
H2 H10 . 3.540(3) no
H2 H14 3_645 3.397(3) no
H2 H16 3_645 3.439(3) no
H3 H6 . 2.339(3) no
H3 H10 1_545 3.026(3) no
H3 H14 3_645 3.592(3) no
H3 H16 3_645 2.689(3) no
H4 H7 2_655 3.190(3) no
H4 H8 2_655 3.263(3) no
H4 H9 2_665 2.851(4) no
H4 H11 . 2.232(3) no
H4 H12 . 2.274(4) no
H4 H13 . 3.477(3) no
H4 H15 1_545 2.938(4) no
H5 H5 3_645 3.369(2) no
H5 H5 3_655 3.369(2) no
H5 H12 1_565 3.207(3) no
H5 H14 . 3.529(3) no
H5 H15 . 2.311(3) no
H5 H16 . 2.229(3) no
H6 H7 . 2.409(3) no
H6 H9 1_545 2.682(3) no
H6 H10 1_545 2.483(3) no
H6 H14 1_445 3.213(4) no
H7 H7 2_555 2.301(5) no
H7 H8 . 2.404(4) no
H7 H8 2_555 2.672(4) no
H7 H9 1_545 2.634(4) no
H7 H15 1_445 3.590(4) no
H8 H8 2_565 2.586(5) no
H8 H9 . 2.422(4) no
H8 H9 2_565 3.471(4) no
H8 H12 2_655 3.476(3) no
H8 H14 1_455 3.456(4) no
H8 H14 2_665 2.882(4) no
H8 H15 2_665 2.695(4) no
H9 H10 . 2.449(3) no
H9 H11 2_665 3.467(4) no
H9 H12 2_655 3.064(3) no
H9 H13 1_565 3.073(4) no
H10 H12 1_565 3.280(3) no
H10 H13 1_565 2.427(3) no
H11 H11 2_655 2.658(5) no
H11 H12 . 1.645 no
H11 H13 . 1.647 no
H11 H13 2_645 3.523(5) no
H11 H13 2_655 2.907(5) no
H12 H13 . 1.675 no
H12 H13 2_645 3.286(5) no
H12 H15 1_545 3.348(4) no
H13 H13 2_645 2.414(5) no
H14 H15 . 1.753 no
H14 H16 . 1.669 no
H15 H16 . 1.660 no

loop_
_geom_torsion_atom_site_label_1
_geom_torsion_atom_site_label_2
_geom_torsion_atom_site_label_3
_geom_torsion_atom_site_label_4
_geom_torsion
_geom_torsion_publ_flag
C16 O2 C5 C4 177.4(3) yes
C16 O2 C5 C6 -2.2(5) yes
C17 O3 C7 C6 -179.0(3) yes
C17 O3 C7 C8 1.5(5) yes
C9 O1 C1 C2 -6.1(5) yes
C1 O1 C9 C4 7.0(5) yes
C1 O1 C9 C8 -172.3(3) yes
O1 C1 C2 C3 -2.9(4) yes
C1 C2 C3 C4 9.6(5) yes
C1 C2 C3 C10 -115.3(4) yes
C2 C3 C4 C5 170.5(3) yes
C2 C3 C4 C9 -8.4(4) yes
C10 C3 C4 C5 -66.7(4) yes
C10 C3 C4 C9 114.4(3) yes
C2 C3 C10 C11 -109.8(4) yes
C2 C3 C10 C15 68.0(4) yes
C4 C3 C10 C11 128.1(3) yes
C4 C3 C10 C15 -54.1(4) yes
C3 C4 C5 O2 0.4(4) yes
C3 C4 C5 C6 180.0(3) yes
C9 C4 C5 O2 179.3(3) yes
C9 C4 C5 C6 -1.1(5) yes
C3 C4 C9 O1 0.7(5) yes
C3 C4 C9 C8 179.9(3) yes
C5 C4 C9 O1 -178.3(3) yes
C5 C4 C9 C8 1.0(5) yes
O2 C5 C6 C7 180.0(2) yes
C4 C5 C6 C7 0.4(5) yes
C5 C6 C7 O3 -179.1(3) yes
C5 C6 C7 C8 0.4(5) yes
O3 C7 C8 C9 179.0(2) yes
C6 C7 C8 C9 -0.5(5) yes
C7 C8 C9 O1 179.1(3) yes
C7 C8 C9 C4 -0.2(5) yes
C3 C10 C11 C12 177.9(3) yes
C15 C10 C11 C12 0.1(5) yes
C3 C10 C15 C14 -178.7(3) yes
C11 C10 C15 C14 -0.9(5) yes
C10 C11 C12 C13 0.7(5) yes
C11 C12 C13 C14 -0.7(5) yes
C12 C13 C14 C15 -0.1(5) yes
C13 C14 C15 C10 0.9(5) yes
